data_2010162
loop_
_publ_author_name
'Brock, Carolyn Pratt'
'Watt, David S.'
'Hiroyuki Morita'

_publ_contact_author
;
                                 Prof. Carolyn P. Brock
                                 Department of Chemistry
                                 University of Kentucky
                                 Lexington, KY  40506-0055
                                 USA
;
_publ_section_title
;
 Product of a Paterno--B\"uchi reaction of pentafluorobenzaldehyde and
 1-acetoxycyclododecene
;
_journal_issue 11
_journal_name_full 'Acta Crystallographica Section C'
_journal_page_first 1805
_journal_page_last 1807
_journal_paper_doi 10.1107/S0108270194003525
_journal_volume 50
_journal_year 1994
_chemical_formula_moiety 'C21 H25 F5 O3'
_chemical_formula_sum 'C21 H25 F5 O3'
_chemical_formula_weight 420.42
_chemical_melting_point 349.6(5)
_chemical_name_systematic
;
1-acetoxy-14-pentafluorophenyl-13-oxa-bicyclo[10.2.0]tetradecane
;
_space_group_IT_number 14
_symmetry_cell_setting monoclinic
_symmetry_space_group_name_Hall '-P 2yn'
_symmetry_space_group_name_H-M 'P 1 21/n 1'
_audit_creation_method 'created by SHELXL-93 and C P Brock'
_cell_angle_alpha 90.
_cell_angle_beta 94.338(5)
_cell_angle_gamma 90.
_cell_formula_units_Z 4
_cell_length_a 8.6548(4)
_cell_length_b 15.8640(7)
_cell_length_c 14.9305(12)
_cell_measurement_reflns_used 22
_cell_measurement_temperature 296.0(10)
_cell_measurement_theta_max 13.1
_cell_measurement_theta_min 12.2
_cell_volume 2044.1(2)
_computing_cell_refinement CAD4-VAX
_computing_data_collection 'CAD4-VAX (Enraf-Nonius, 1988)'
_computing_structure_refinement 'SHELXL93 (Sheldrick, 1993)'
_computing_structure_solution 'SHELXTL/PC (Sheldrick, 1990)'
_diffrn_measurement_device 'ENRAF-Nonius CAD4-VAX diffractometer'
_diffrn_measurement_method '\w/2\q scans'
_diffrn_radiation_monochromator graphite
_diffrn_radiation_type 'Mo K\a'
_diffrn_radiation_wavelength 0.71073
_diffrn_reflns_av_sigmaI/netI 0.0691
_diffrn_reflns_limit_h_max 11
_diffrn_reflns_limit_h_min 0
_diffrn_reflns_limit_k_max 20
_diffrn_reflns_limit_k_min 0
_diffrn_reflns_limit_l_max 19
_diffrn_reflns_limit_l_min -19
_diffrn_reflns_number 4682
_diffrn_reflns_theta_max 27.5
_diffrn_reflns_theta_min 2.0
_diffrn_standards_decay_% <0.1
_diffrn_standards_interval_time 60
_diffrn_standards_number 3
_exptl_absorpt_coefficient_mu 0.114
_exptl_absorpt_correction_type none
_exptl_crystal_colour colorless
_exptl_crystal_density_diffrn 1.366
_exptl_crystal_description
;
Rhomboidal tablets
;
_exptl_crystal_F_000 880
_exptl_crystal_size_max 0.5
_exptl_crystal_size_mid 0.4
_exptl_crystal_size_min 0.3
_refine_diff_density_max 0.127
_refine_diff_density_min -0.183
_refine_ls_extinction_method none
_refine_ls_goodness_of_fit_all 0.827
_refine_ls_goodness_of_fit_obs 1.130
_refine_ls_hydrogen_treatment noref
_refine_ls_matrix_type full
_refine_ls_number_parameters 262
_refine_ls_number_reflns 4681
_refine_ls_number_restraints 0
_refine_ls_restrained_S_all 0.829
_refine_ls_restrained_S_obs 1.130
_refine_ls_R_factor_all 0.2083
_refine_ls_R_factor_obs 0.0432
_refine_ls_shift/esd_max 0.048
_refine_ls_shift/esd_mean 0.006
_refine_ls_structure_factor_coef Fsqd
_refine_ls_weighting_scheme
;calc w = 1/[\s^2^(F~o~^2^) + (0.1000P)^2^]
where P = (F~o~^2^ + 2F~c~^2^)/3
;
_refine_ls_wR_factor_all 0.1627
_refine_ls_wR_factor_obs 0.1321
_reflns_number_observed 1823
_reflns_number_total 4682
_reflns_observed_criterion >2\s(I)
_cod_data_source_file cr1120.cif
_cod_data_source_block MORITA02
_cod_depositor_comments
;
The following automatic conversions were performed:

'_chemical_melting_point' value '76-77_C' was changed to '349.6(5)' -
it was converted from degrees Celsius(C) to Kelvins(K), the average
value was taken and precision was estimated.

Automatic conversion script
Id: cif_fix_values 1646 2011-03-28 12:23:43Z adriana 

The following automatic conversions were performed:

'_chemical_melting_point' value '76-77_C' was changed to '349.6(5)' -
it was converted from degrees Celsius(C) to Kelvins(K), the average
value was taken and precision was estimated.

Automatic conversion script
Id: cif_fix_values 1715 2011-07-08 13:25:40Z adriana 
;
_cod_original_sg_symbol_H-M 'P 21/n'
_cod_database_code 2010162

loop_
_symmetry_equiv_pos_as_xyz
'x, y, z'
'-x+1/2, y+1/2, -z+1/2'
'-x, -y, -z'
'x-1/2, -y-1/2, z-1/2'

loop_
_atom_site_aniso_label
_atom_site_aniso_U_11
_atom_site_aniso_U_22
_atom_site_aniso_U_33
_atom_site_aniso_U_12
_atom_site_aniso_U_13
_atom_site_aniso_U_23
F1 0.1314(13) 0.1160(12) 0.0874(11) 0.0076(9) 0.0177(9) 0.0176(9)
F2 0.141(2) 0.1065(13) 0.183(2) 0.0103(12) 0.0103(14) -0.0114(14)
F3 0.1331(15) 0.188(2) 0.179(2) -0.0081(14) 0.0194(14) -0.101(2)
F4 0.144(2) 0.264(3) 0.0776(12) -0.028(2) 0.0093(10) -0.0487(13)
F5 0.1250(13) 0.179(2) 0.0726(10) -0.0107(12) -0.0077(9) 0.0209(11)
O1 0.0601(9) 0.1298(14) 0.0996(12) -0.0055(9) 0.0192(9) -0.0001(11)
O2 0.0580(7) 0.0842(9) 0.0582(8) 0.0137(7) 0.0110(6) 0.0018(7)
O3 0.0780(10) 0.1208(13) 0.0636(10) -0.0037(9) 0.0223(8) -0.0095(10)
C1 0.0569(11) 0.0832(15) 0.0601(12) 0.0118(11) 0.0099(10) 0.0109(11)
C2 0.0751(14) 0.090(2) 0.0711(15) 0.0164(12) 0.0198(11) 0.0231(13)
C3 0.0707(13) 0.088(2) 0.0750(15) 0.0079(12) 0.0126(11) 0.0113(13)
C4 0.102(2) 0.090(2) 0.097(2) 0.0083(14) 0.0367(15) 0.026(2)
C5 0.106(2) 0.090(2) 0.114(2) -0.006(2) 0.028(2) 0.000(2)
C6 0.093(2) 0.085(2) 0.095(2) 0.0077(13) 0.0141(15) -0.0012(15)
C7 0.085(2) 0.104(2) 0.084(2) 0.0106(15) -0.0001(13) -0.004(2)
C8 0.103(2) 0.113(2) 0.074(2) 0.017(2) 0.0144(14) 0.005(2)
C9 0.0772(15) 0.095(2) 0.080(2) 0.0162(13) 0.0305(13) 0.0206(14)
C10 0.0858(15) 0.089(2) 0.0698(14) 0.0171(13) 0.0223(12) 0.0253(14)
C11 0.0856(15) 0.084(2) 0.081(2) 0.0055(13) 0.0311(13) 0.0190(14)
C12 0.0604(12) 0.088(2) 0.0762(15) 0.0055(11) 0.0170(11) 0.0054(13)
C13 0.0673(13) 0.107(2) 0.0678(14) 0.0042(13) -0.0003(11) 0.0112(14)
C14 0.0583(12) 0.087(2) 0.070(2) 0.0001(11) 0.0113(11) -0.0198(13)
C15 0.0694(14) 0.147(3) 0.111(2) 0.032(2) 0.0025(14) -0.023(2)
C16 0.0586(12) 0.111(2) 0.0653(15) -0.0104(13) -0.0039(10) -0.0017(15)
C17 0.0706(15) 0.110(2) 0.075(2) -0.0041(14) 0.0063(12) 0.001(2)
C18 0.078(2) 0.098(2) 0.128(3) -0.003(2) 0.003(2) -0.015(2)
C19 0.077(2) 0.147(3) 0.109(3) -0.014(2) 0.006(2) -0.050(3)
C20 0.076(2) 0.174(3) 0.074(2) -0.029(2) 0.0000(15) -0.032(2)
C21 0.0707(15) 0.141(3) 0.071(2) -0.018(2) -0.0060(13) 0.000(2)

loop_
_atom_site_label
_atom_site_fract_x
_atom_site_fract_y
_atom_site_fract_z
_atom_site_U_iso_or_equiv
_atom_site_thermal_displace_type
_atom_site_calc_flag
_atom_site_refinement_flags
_atom_site_occupancy
_atom_site_disorder_group
_atom_site_type_symbol
F1 0.3749(2) 0.41062(10) 0.47800(10) 0.1111(5) Uani d . 1 . F
F2 0.2851(2) 0.54301(12) 0.5671(2) 0.1435(7) Uani d . 1 . F
F3 0.2577(2) 0.53413(15) 0.7466(2) 0.1662(9) Uani d . 1 . F
F4 0.3245(2) 0.3881(2) 0.83472(12) 0.1620(9) Uani d . 1 . F
F5 0.4161(2) 0.25315(14) 0.74559(10) 0.1264(6) Uani d . 1 . F
O1 0.5524(2) 0.26332(12) 0.49334(12) 0.0958(6) Uani d . 1 . O
O2 0.20181(15) 0.24463(8) 0.46420(9) 0.0665(4) Uani d . 1 . O
O3 0.0956(2) 0.23770(11) 0.59673(11) 0.0866(5) Uani d . 1 . O
C1 0.3368(2) 0.19814(14) 0.49725(13) 0.0665(6) Uani d . 1 . C
C2 0.2980(3) 0.10833(14) 0.5226(2) 0.0780(7) Uani d . 1 . C
H2A 0.2308(3) 0.10834(14) 0.5709(2) 0.094 Uiso d R 1 . H
H2B 0.3922(3) 0.07992(14) 0.5428(2) 0.094 Uiso d R 1 . H
C3 0.2229(3) 0.05893(14) 0.4446(2) 0.0774(6) Uani d . 1 . C
H3A 0.2745(3) 0.07297(14) 0.3919(2) 0.093 Uiso d R 1 . H
H3B 0.1171(3) 0.07716(14) 0.4352(2) 0.093 Uiso d R 1 . H
C4 0.2251(3) -0.0363(2) 0.4552(2) 0.0947(8) Uani d . 1 . C
H4A 0.1515(3) -0.0518(2) 0.4972(2) 0.114 Uiso d R 1 . H
H4B 0.3262(3) -0.0526(2) 0.4800(2) 0.114 Uiso d R 1 . H
C5 0.1878(3) -0.0850(2) 0.3691(2) 0.1022(9) Uani d . 1 . C
H5A 0.0831(3) -0.0724(2) 0.3475(2) 0.123 Uiso d R 1 . H
H5B 0.1942(3) -0.1445(2) 0.3804(2) 0.123 Uiso d R 1 . H
C6 0.2920(3) -0.0620(2) 0.2941(2) 0.0904(7) Uani d . 1 . C
H6A 0.3162(3) -0.1121(2) 0.2619(2) 0.109 Uiso d R 1 . H
H6B 0.3871(3) -0.0393(2) 0.3213(2) 0.109 Uiso d R 1 . H
C7 0.2221(3) 0.0029(2) 0.2296(2) 0.0911(8) Uani d . 1 . C
H7A 0.1610(3) 0.0410(2) 0.2621(2) 0.109 Uiso d R 1 . H
H7B 0.1536(3) -0.0260(2) 0.1863(2) 0.109 Uiso d R 1 . H
C8 0.3366(3) 0.0543(2) 0.1801(2) 0.0961(8) Uani d . 1 . C
H8A 0.2824(3) 0.0852(2) 0.1323(2) 0.115 Uiso d R 1 . H
H8B 0.4052(3) 0.0156(2) 0.1535(2) 0.115 Uiso d R 1 . H
C9 0.4315(3) 0.1169(2) 0.2381(2) 0.0829(7) Uani d . 1 . C
H9A 0.5168(3) 0.1363(2) 0.2061(2) 0.099 Uiso d R 1 . H
H9B 0.4734(3) 0.0878(2) 0.2908(2) 0.099 Uiso d R 1 . H
C10 0.3417(3) 0.1928(2) 0.2690(2) 0.0807(7) Uani d . 1 . C
H10A 0.2489(3) 0.1733(2) 0.2937(2) 0.097 Uiso d R 1 . H
H10B 0.3116(3) 0.2260(2) 0.2169(2) 0.097 Uiso d R 1 . H
C11 0.4309(3) 0.2477(2) 0.3398(2) 0.0823(7) Uani d . 1 . C
H11A 0.3728(3) 0.2983(2) 0.3484(2) 0.099 Uiso d R 1 . H
H11B 0.5274(3) 0.2637(2) 0.3170(2) 0.099 Uiso d R 1 . H
C12 0.4619(2) 0.2084(2) 0.4302(2) 0.0744(6) Uani d . 1 . C
H12A 0.5156(2) 0.1561(2) 0.4235(2) 0.089 Uiso d R 1 . H
C13 0.4502(3) 0.2483(2) 0.5626(2) 0.0810(7) Uani d . 1 . C
H13A 0.4991(3) 0.2108(2) 0.6065(2) 0.097 Uiso d R 1 . H
C14 0.0881(2) 0.25864(15) 0.5201(2) 0.0717(6) Uani d . 1 . C
C15 -0.0429(3) 0.3047(2) 0.4712(2) 0.1093(9) Uani d . 1 . C
H15A -0.0197(3) 0.3138(2) 0.4101(2) 0.164 Uiso d PR 0.50 . H
H15B -0.0573(3) 0.3580(2) 0.4998(2) 0.164 Uiso d PR 0.50 . H
H15C -0.1359(3) 0.2719(2) 0.4722(2) 0.164 Uiso d PR 0.50 . H
H15D -0.1222(3) 0.3154(2) 0.5113(2) 0.164 Uiso d PR 0.50 . H
H15E -0.0846(3) 0.2711(2) 0.4216(2) 0.164 Uiso d PR 0.50 . H
H15F -0.0060(3) 0.3573(2) 0.4491(2) 0.164 Uiso d PR 0.50 . H
C16 0.4012(2) 0.3267(2) 0.6089(2) 0.0787(6) Uani d . 1 . C
C17 0.3660(3) 0.4026(2) 0.5664(2) 0.0851(7) Uani d . 1 . C
C18 0.3191(3) 0.4710(2) 0.6125(3) 0.1016(8) Uani d . 1 . C
C19 0.3048(3) 0.4666(3) 0.7033(3) 0.1107(10) Uani d . 1 . C
C20 0.3393(3) 0.3934(3) 0.7464(2) 0.1087(10) Uani d . 1 . C
C21 0.3864(3) 0.3250(2) 0.6996(2) 0.0951(8) Uani d . 1 . C

loop_
_atom_type_symbol
_atom_type_description
_atom_type_scat_dispersion_real
_atom_type_scat_dispersion_imag
_atom_type_scat_source
C C 0.0033 0.0016 'International Tables Vol C Tables 4.2.6.8 and 6.1.1.4'
H H 0.0000 0.0000 'International Tables Vol C Tables 4.2.6.8 and 6.1.1.4'
O O 0.0106 0.0060 'International Tables Vol C Tables 4.2.6.8 and 6.1.1.4'
F F 0.0171 0.0103 'International Tables Vol C Tables 4.2.6.8 and 6.1.1.4'

loop_
_geom_angle_atom_site_label_1
_geom_angle_atom_site_label_2
_geom_angle_atom_site_label_3
_geom_angle
_geom_angle_publ_flag
C13 O1 C12 92.1(2) yes
C14 O2 C1 118.8(2) yes
O2 C1 C2 112.2(2) yes
O2 C1 C12 108.4(2) yes
C2 C1 C12 116.2(2) yes
O2 C1 C13 114.4(2) yes
C2 C1 C13 117.8(2) yes
C12 C1 C13 84.9(2) yes
C3 C2 C1 112.7(2) yes
C2 C3 C4 115.8(2) yes
C5 C4 C3 114.8(2) yes
C4 C5 C6 113.5(2) yes
C7 C6 C5 113.6(2) yes
C6 C7 C8 115.7(2) yes
C9 C8 C7 114.8(2) yes
C8 C9 C10 115.1(2) yes
C9 C10 C11 114.6(2) yes
C12 C11 C10 115.7(2) yes
O1 C12 C11 112.6(2) yes
O1 C12 C1 90.7(2) yes
C11 C12 C1 123.1(2) yes
O1 C13 C16 114.0(2) yes
O1 C13 C1 91.6(2) yes
C16 C13 C1 121.9(2) yes
O3 C14 O2 123.9(2) yes
O3 C14 C15 126.3(2) yes
O2 C14 C15 109.8(2) yes
C21 C16 C17 115.9(3) yes
C21 C16 C13 119.3(3) yes
C17 C16 C13 124.7(2) yes
F1 C17 C18 117.7(3) yes
F1 C17 C16 120.6(2) yes
C18 C17 C16 121.6(3) yes
F2 C18 C17 118.9(3) yes
F2 C18 C19 120.5(3) yes
C17 C18 C19 120.7(3) yes
F3 C19 C20 121.7(4) yes
F3 C19 C18 119.5(4) yes
C20 C19 C18 118.8(3) yes
F4 C20 C19 119.3(4) yes
F4 C20 C21 120.6(4) yes
C19 C20 C21 120.1(3) yes
F5 C21 C20 117.6(3) yes
F5 C21 C16 119.5(3) yes
C20 C21 C16 122.8(3) yes

loop_
_geom_bond_atom_site_label_1
_geom_bond_atom_site_label_2
_geom_bond_site_symmetry_2
_geom_bond_distance
_geom_bond_publ_flag
F1 C17 . 1.334(3) yes
F2 C18 . 1.349(3) yes
F3 C19 . 1.331(4) yes
F4 C20 . 1.337(3) yes
F5 C21 . 1.345(3) yes
O1 C13 . 1.431(3) yes
O1 C12 . 1.466(3) yes
O2 C14 . 1.356(2) yes
O2 C1 . 1.437(2) yes
O3 C14 . 1.188(3) yes
C1 C2 . 1.518(3) yes
C1 C12 . 1.538(3) yes
C1 C13 . 1.550(3) yes
C2 C3 . 1.509(3) yes
C3 C4 . 1.519(3) yes
C4 C5 . 1.513(4) yes
C5 C6 . 1.534(4) yes
C6 C7 . 1.504(3) yes
C7 C8 . 1.518(3) yes
C8 C9 . 1.518(4) yes
C9 C10 . 1.523(3) yes
C10 C11 . 1.533(3) yes
C11 C12 . 1.492(3) yes
C13 C16 . 1.501(3) yes
C14 C15 . 1.492(3) yes
C16 C21 . 1.370(3) yes
C16 C17 . 1.384(3) yes
C17 C18 . 1.363(4) yes
C18 C19 . 1.372(4) yes
C19 C20 . 1.350(5) yes
C20 C21 . 1.369(4) yes
